data_4503228
loop_
_publ_author_name
'Neogi, Subhadip'
'Navarro, Jorge A. R.'
'Bharadwaj, Parimal K.'

_publ_section_title
;
 Variation of Structures of Coordination Polymers of Ca(II), Sr(II), and
 Ba(II) with a Tripodal Ligand: Synthesis, Structural, and Gas Adsorption
 Studies
;
_journal_issue 5
_journal_name_full 'Crystal Growth &amp; Design'
_journal_page_first 1554
_journal_paper_doi 10.1021/cg700822y
_journal_volume 8
_journal_year 2008
_chemical_formula_moiety 'C27 H39 Ca N O16'
_chemical_formula_sum 'C27 H39 Ca N O16'
_chemical_formula_weight 673.67
_chemical_name_systematic
;
 ?
;
_space_group_IT_number 2
_symmetry_cell_setting triclinic
_symmetry_space_group_name_Hall '-P 1'
_symmetry_space_group_name_H-M 'P -1'
_atom_sites_solution_hydrogens geom
_atom_sites_solution_primary direct
_atom_sites_solution_secondary difmap
_audit_creation_method SHELXL-97
_cell_angle_alpha 104.64(5)
_cell_angle_beta 114.11(5)
_cell_angle_gamma 94.68(5)
_cell_formula_units_Z 2
_cell_length_a 10.900(5)
_cell_length_b 12.738(5)
_cell_length_c 12.821(5)
_cell_measurement_reflns_used 999
_cell_measurement_temperature 100(1)
_cell_measurement_theta_max 28.23
_cell_measurement_theta_min 2.04
_cell_volume 1537.3(14)
_computing_cell_refinement SAINT6.45(Bruker,2003)
_computing_data_collection SMART5.628(Bruker,2003)
_computing_data_reduction SAINT6.45(Bruker,2003)
_computing_molecular_graphics Diamond2.1
_computing_structure_refinement SHELXL-97(Sheldrick,1997)
_computing_structure_solution SIR-97
_diffrn_ambient_temperature 100.0(10)
_diffrn_measured_fraction_theta_full 0.999
_diffrn_measured_fraction_theta_max 0.999
_diffrn_measurement_device_type BrukerSMARTAPEX
_diffrn_measurement_method /w-scans
_diffrn_radiation_monochromator graphite
_diffrn_radiation_source fine-focussealedtube
_diffrn_radiation_type MoK\a
_diffrn_radiation_wavelength 0.71069
_diffrn_reflns_av_R_equivalents 0.0343
_diffrn_reflns_av_sigmaI/netI 0.0870
_diffrn_reflns_limit_h_max 14
_diffrn_reflns_limit_h_min -14
_diffrn_reflns_limit_k_max 16
_diffrn_reflns_limit_k_min -16
_diffrn_reflns_limit_l_max 17
_diffrn_reflns_limit_l_min -14
_diffrn_reflns_number 10313
_diffrn_reflns_theta_full 28.33
_diffrn_reflns_theta_max 28.33
_diffrn_reflns_theta_min 2.08
_diffrn_standards_decay_% <0.05
_exptl_absorpt_coefficient_mu 0.282
_exptl_absorpt_correction_T_max 0.9778
_exptl_absorpt_correction_T_min 0.9670
_exptl_absorpt_correction_type empirical
_exptl_absorpt_process_details SADABS2.10(Bruker2003)
_exptl_crystal_colour colorless
_exptl_crystal_density_diffrn 1.455
_exptl_crystal_density_method 'not measured'
_exptl_crystal_description rectangular
_exptl_crystal_F_000 712
_exptl_crystal_size_max 0.12
_exptl_crystal_size_mid 0.10
_exptl_crystal_size_min 0.08
_refine_diff_density_max 0.822
_refine_diff_density_min -0.964
_refine_diff_density_rms 0.150
_refine_ls_extinction_method none
_refine_ls_goodness_of_fit_ref 1.117
_refine_ls_hydrogen_treatment assigned
_refine_ls_matrix_type full
_refine_ls_number_parameters 406
_refine_ls_number_reflns 7333
_refine_ls_number_restraints 0
_refine_ls_restrained_S_all 1.117
_refine_ls_R_factor_all 0.1149
_refine_ls_R_factor_gt 0.0729
_refine_ls_shift/su_max 0.000
_refine_ls_shift/su_mean 0.000
_refine_ls_structure_factor_coef Fsqd
_refine_ls_weighting_details 'calc w=1/[\s^2^(Fo^2^)+(0.1225P)^2^+5.2016P] where P=(Fo^2^+2Fc^2^)/3'
_refine_ls_weighting_scheme calc
_refine_ls_wR_factor_gt 0.1532
_refine_ls_wR_factor_ref 0.2068
_reflns_number_gt 4953
_reflns_number_total 7333
_reflns_threshold_expression >2sigma(I)
_cod_data_source_file cg700822y-file002.cif
_cod_data_source_block Compound1
_cod_depositor_comments
;
The following automatic conversions were performed:

'_diffrn_ambient_temperature' value '100(1)K' was changed to
'100.0(10)' - the value should be numeric and without a unit
designator.

'_symmetry_cell_setting' value 'Triclinic' changed to
'triclinic' according to
/home/saulius/struct/CIF-dictionaries/cif_core.dic dictionary named
'cif_core.dic' version 2.4.1 from 2010-06-29.

Automatic conversion script
Id: cif_fix_values 1715 2011-07-08 13:25:40Z adriana 
;
_cod_original_cell_volume 1537.3(11)
_cod_original_sg_symbol_H-M P-1
_cod_database_code 4503228

loop_
_symmetry_equiv_pos_as_xyz
'x, y, z'
'-x, -y, -z'

loop_
_atom_site_label
_atom_site_type_symbol
_atom_site_fract_x
_atom_site_fract_y
_atom_site_fract_z
_atom_site_U_iso_or_equiv
_atom_site_adp_type
_atom_site_occupancy
_atom_site_symmetry_multiplicity
_atom_site_calc_flag
_atom_site_refinement_flags
Ca1 Ca 0.09350(9) -0.09588(8) 0.58535(8) 0.0185(2) Uani 1 1 d .
O1 O -0.3694(3) -0.5857(3) 0.6529(3) 0.0222(7) Uani 1 1 d .
O2 O -0.1030(4) -0.1610(3) 0.5878(4) 0.0310(9) Uani 1 1 d .
O3 O -0.3052(4) -0.1223(3) 0.5630(3) 0.0265(8) Uani 1 1 d .
O4 O -0.1691(4) -0.5416(3) 0.9545(3) 0.0260(8) Uani 1 1 d .
O5 O -0.1419(4) -0.0473(3) 1.2304(3) 0.0332(9) Uani 1 1 d .
O6 O -0.0334(3) -0.1006(3) 1.3890(3) 0.0231(7) Uani 1 1 d .
O7 O -0.5465(4) -0.6072(3) 0.8231(3) 0.0255(7) Uani 1 1 d .
O8 O -0.8781(4) -0.2921(3) 0.5485(3) 0.0287(8) Uani 1 1 d .
O9 O -0.2517(4) 0.1714(3) 1.2731(3) 0.0292(8) Uani 1 1 d .
OW1 O 0.2749(4) -0.0284(3) 0.5502(3) 0.0310(8) Uani 1 1 d .
H1W1 H 0.2753 0.0130 0.5211 0.037 Uiso 1 1 d .
H2W1 H 0.3481 -0.0401 0.5744 0.037 Uiso 1 1 d .
OW2 O -0.4496(4) -0.0216(3) 0.6686(4) 0.0352(9) Uani 1 1 d .
H1W2 H -0.3550 -0.0062 0.6503 0.042 Uiso 1 1 d .
H2W2 H -0.4113 -0.0404 0.7367 0.042 Uiso 1 1 d .
OW3 O -0.4789(6) -0.0600(5) 0.8522(5) 0.0681(16) Uani 1 1 d .
H1W3 H -0.4313 -0.1050 0.9111 0.082 Uiso 1 1 d .
OW4 O -0.5920(5) 0.1114(4) 0.9420(4) 0.0477(11) Uani 1 1 d .
H1W4 H -0.5763 0.0472 0.8873 0.057 Uiso 1 1 d .
H2W4 H -0.6399 0.1355 0.8896 0.057 Uiso 1 1 d .
OW5 O -0.233(3) 0.1490(10) 1.0575(14) 0.335(14) Uani 1 1 d .
OW6 O -0.073(2) -0.0393(15) 0.8983(9) 0.211(8) Uani 1 1 d .
OW7 O 0.080(3) -0.048(2) 0.988(3) 0.299(12) Uani 1 1 d .
N1 N -0.3535(4) -0.7248(3) 0.7842(4) 0.0214(8) Uani 1 1 d .
C1 C -0.3680(5) -0.7672(4) 0.6578(4) 0.0229(10) Uani 1 1 d .
H1A H -0.3243 -0.8301 0.6496 0.027 Uiso 1 1 calc R
H1B H -0.4644 -0.7909 0.6004 0.027 Uiso 1 1 calc R
C2 C -0.3004(5) -0.6746(4) 0.6338(5) 0.0254(10) Uani 1 1 d .
H2A H -0.2031 -0.6522 0.6887 0.030 Uiso 1 1 calc R
H2B H -0.3114 -0.6972 0.5518 0.030 Uiso 1 1 calc R
C3 C -0.3231(5) -0.4865(4) 0.6456(4) 0.0214(9) Uani 1 1 d .
C4 C -0.4071(5) -0.4098(4) 0.6434(4) 0.0236(10) Uani 1 1 d .
H4 H -0.4872 -0.4260 0.6511 0.028 Uiso 1 1 calc R
C5 C -0.3707(5) -0.3096(4) 0.6299(4) 0.0223(9) Uani 1 1 d .
H5 H -0.4277 -0.2588 0.6271 0.027 Uiso 1 1 calc R
C6 C -0.2496(5) -0.2832(4) 0.6201(4) 0.0218(9) Uani 1 1 d .
C7 C -0.1643(5) -0.3574(4) 0.6288(5) 0.0244(10) Uani 1 1 d .
H7 H -0.0811 -0.3390 0.6268 0.029 Uiso 1 1 calc R
C8 C -0.1999(5) -0.4598(4) 0.6405(5) 0.0259(10) Uani 1 1 d .
H8 H -0.1417 -0.5098 0.6450 0.031 Uiso 1 1 calc R
C9 C -0.2159(5) -0.1804(4) 0.5903(4) 0.0218(9) Uani 1 1 d .
C10 C -0.2178(5) -0.7337(4) 0.8758(4) 0.0268(10) Uani 1 1 d .
H10A H -0.1503 -0.7318 0.8447 0.032 Uiso 1 1 calc R
H10B H -0.2273 -0.8036 0.8917 0.032 Uiso 1 1 calc R
C11 C -0.1699(5) -0.6384(4) 0.9911(4) 0.0257(10) Uani 1 1 d .
H11A H -0.2326 -0.6423 1.0268 0.031 Uiso 1 1 calc R
H11B H -0.0787 -0.6391 1.0489 0.031 Uiso 1 1 calc R
C12 C -0.1417(5) -0.4401(4) 1.0394(4) 0.0220(9) Uani 1 1 d .
C13 C -0.1694(5) -0.3528(4) 0.9926(4) 0.0259(10) Uani 1 1 d .
H13 H -0.2004 -0.3640 0.9107 0.031 Uiso 1 1 calc R
C14 C -0.1497(5) -0.2483(4) 1.0713(5) 0.0259(10) Uani 1 1 d .
H14 H -0.1699 -0.1896 1.0408 0.031 Uiso 1 1 calc R
C15 C -0.1004(5) -0.2294(4) 1.1951(4) 0.0218(9) Uani 1 1 d .
C16 C -0.0703(5) -0.3184(4) 1.2385(5) 0.0239(10) Uani 1 1 d .
H16 H -0.0347 -0.3070 1.3208 0.029 Uiso 1 1 calc R
C17 C -0.0924(5) -0.4242(4) 1.1613(4) 0.0224(10) Uani 1 1 d .
H17 H -0.0742 -0.4834 1.1913 0.027 Uiso 1 1 calc R
C18 C -0.0894(5) -0.1187(4) 1.2768(4) 0.0219(9) Uani 1 1 d .
C19 C -0.4728(5) -0.7748(4) 0.7983(5) 0.0245(10) Uani 1 1 d .
H19A H -0.4465 -0.7641 0.8829 0.029 Uiso 1 1 calc R
H19B H -0.4993 -0.8539 0.7561 0.029 Uiso 1 1 calc R
C20 C -0.5920(5) -0.7208(4) 0.7482(5) 0.0264(11) Uani 1 1 d .
H20A H -0.6151 -0.7260 0.6653 0.032 Uiso 1 1 calc R
H20B H -0.6721 -0.7559 0.7515 0.032 Uiso 1 1 calc R
C21 C -0.6165(5) -0.5300(4) 0.7792(4) 0.0236(10) Uani 1 1 d .
C22 C -0.7317(5) -0.5562(4) 0.6707(4) 0.0215(9) Uani 1 1 d .
H22 H -0.7704 -0.6297 0.6228 0.026 Uiso 1 1 calc R
C23 C -0.7894(5) -0.4698(4) 0.6340(5) 0.0264(10) Uani 1 1 d .
H23 H -0.8675 -0.4868 0.5609 0.032 Uiso 1 1 calc R
C24 C -0.7335(5) -0.3608(4) 0.7030(4) 0.0228(10) Uani 1 1 d .
C25 C -0.6194(5) -0.3371(4) 0.8156(5) 0.0257(10) Uani 1 1 d .
H25 H -0.5821 -0.2639 0.8651 0.031 Uiso 1 1 calc R
C26 C -0.5625(5) -0.4211(4) 0.8532(5) 0.0264(10) Uani 1 1 d .
H26 H -0.4877 -0.4048 0.9283 0.032 Uiso 1 1 calc R
C27 C -0.7919(5) -0.2700(4) 0.6549(4) 0.0215(9) Uani 1 1 d .

loop_
_atom_site_aniso_label
_atom_site_aniso_U_11
_atom_site_aniso_U_22
_atom_site_aniso_U_33
_atom_site_aniso_U_23
_atom_site_aniso_U_13
_atom_site_aniso_U_12
Ca1 0.0191(5) 0.0176(5) 0.0185(5) 0.0060(3) 0.0082(4) 0.0033(3)
O1 0.0230(17) 0.0213(17) 0.0280(18) 0.0128(14) 0.0137(14) 0.0048(13)
O2 0.029(2) 0.0280(19) 0.050(2) 0.0225(18) 0.0255(18) 0.0071(15)
O3 0.0267(18) 0.0281(18) 0.035(2) 0.0176(16) 0.0181(16) 0.0127(15)
O4 0.0303(19) 0.0212(17) 0.0197(17) 0.0014(14) 0.0085(14) 0.0019(14)
O5 0.044(2) 0.0278(19) 0.0239(19) 0.0097(16) 0.0098(17) 0.0134(17)
O6 0.0257(18) 0.0239(17) 0.0181(16) 0.0044(13) 0.0097(14) 0.0044(14)
O7 0.0302(19) 0.0245(18) 0.0237(18) 0.0076(14) 0.0132(15) 0.0085(15)
O8 0.034(2) 0.0250(18) 0.0228(18) 0.0083(15) 0.0074(15) 0.0087(15)
O9 0.033(2) 0.0203(18) 0.0271(19) 0.0088(15) 0.0052(15) 0.0086(15)
OW1 0.0247(19) 0.037(2) 0.039(2) 0.0242(18) 0.0133(16) 0.0106(16)
OW2 0.037(2) 0.042(2) 0.036(2) 0.0204(18) 0.0178(18) 0.0215(18)
OW3 0.087(4) 0.082(4) 0.060(3) 0.043(3) 0.041(3) 0.035(3)
OW4 0.043(3) 0.056(3) 0.039(2) 0.023(2) 0.009(2) 0.005(2)
OW5 0.79(4) 0.124(9) 0.182(13) 0.064(9) 0.30(2) 0.070(16)
OW6 0.269(17) 0.208(13) 0.068(7) 0.013(8) 0.038(9) -0.101(13)
OW7 0.46(3) 0.34(2) 0.36(3) 0.29(2) 0.29(3) 0.29(2)
N1 0.023(2) 0.0181(19) 0.020(2) 0.0060(16) 0.0071(16) 0.0039(15)
C1 0.027(2) 0.019(2) 0.022(2) 0.0047(19) 0.0116(19) 0.0048(19)
C2 0.021(2) 0.026(3) 0.032(3) 0.014(2) 0.011(2) 0.0079(19)
C3 0.026(2) 0.020(2) 0.021(2) 0.0082(19) 0.0123(19) 0.0025(19)
C4 0.021(2) 0.029(3) 0.026(2) 0.011(2) 0.0131(19) 0.0069(19)
C5 0.026(2) 0.020(2) 0.024(2) 0.0107(19) 0.0106(19) 0.0085(18)
C6 0.018(2) 0.029(2) 0.020(2) 0.0097(19) 0.0086(18) 0.0022(18)
C7 0.019(2) 0.030(3) 0.029(3) 0.013(2) 0.014(2) 0.0071(19)
C8 0.029(3) 0.027(3) 0.030(3) 0.015(2) 0.016(2) 0.012(2)
C9 0.024(2) 0.022(2) 0.022(2) 0.0065(19) 0.0120(19) 0.0047(18)
C10 0.029(3) 0.024(2) 0.024(2) 0.008(2) 0.007(2) 0.008(2)
C11 0.025(3) 0.025(3) 0.022(2) 0.007(2) 0.0065(19) 0.007(2)
C12 0.018(2) 0.023(2) 0.020(2) 0.0008(18) 0.0067(18) 0.0018(18)
C13 0.027(3) 0.026(3) 0.019(2) 0.002(2) 0.0093(19) 0.004(2)
C14 0.024(3) 0.028(3) 0.026(3) 0.010(2) 0.009(2) 0.006(2)
C15 0.017(2) 0.024(2) 0.023(2) 0.0060(19) 0.0076(18) 0.0052(18)
C16 0.017(2) 0.027(3) 0.025(2) 0.005(2) 0.0091(19) 0.0026(19)
C17 0.022(2) 0.024(2) 0.021(2) 0.0068(19) 0.0091(19) 0.0059(19)
C18 0.022(2) 0.022(2) 0.019(2) 0.0076(19) 0.0065(18) -0.0013(18)
C19 0.025(2) 0.020(2) 0.027(3) 0.007(2) 0.012(2) 0.0004(19)
C20 0.024(3) 0.020(2) 0.035(3) 0.002(2) 0.016(2) 0.0031(19)
C21 0.024(2) 0.026(2) 0.025(2) 0.011(2) 0.013(2) 0.009(2)
C22 0.027(2) 0.013(2) 0.024(2) 0.0032(18) 0.0121(19) 0.0049(18)
C23 0.020(2) 0.030(3) 0.026(3) 0.011(2) 0.0057(19) 0.006(2)
C24 0.027(3) 0.022(2) 0.025(2) 0.010(2) 0.014(2) 0.0096(19)
C25 0.028(3) 0.023(2) 0.025(2) 0.007(2) 0.010(2) 0.008(2)
C26 0.022(2) 0.035(3) 0.021(2) 0.011(2) 0.0068(19) 0.003(2)
C27 0.020(2) 0.025(2) 0.023(2) 0.012(2) 0.0100(18) 0.0078(18)

loop_
_atom_type_symbol
_atom_type_description
_atom_type_scat_dispersion_real
_atom_type_scat_dispersion_imag
_atom_type_scat_source
C C 0.0033 0.0016 'International Tables Vol C Tables 4.2.6.8 and 6.1.1.4'
H H 0.0000 0.0000 'International Tables Vol C Tables 4.2.6.8 and 6.1.1.4'
N N 0.0061 0.0033 'International Tables Vol C Tables 4.2.6.8 and 6.1.1.4'
O O 0.0106 0.0060 'International Tables Vol C Tables 4.2.6.8 and 6.1.1.4'
Ca Ca 0.2262 0.3064 'International Tables Vol C Tables 4.2.6.8 and 6.1.1.4'

loop_
_geom_angle_atom_site_label_1
_geom_angle_atom_site_label_2
_geom_angle_atom_site_label_3
_geom_angle
_geom_angle_site_symmetry_1
_geom_angle_site_symmetry_3
O2 Ca1 O6 88.72(14) . 1_554
O2 Ca1 OW1 170.48(14) . .
O6 Ca1 OW1 81.77(13) 1_554 .
O2 Ca1 O9 99.95(14) . 2_557
O6 Ca1 O9 149.52(13) 1_554 2_557
OW1 Ca1 O9 88.52(13) . 2_557
O2 Ca1 O5 86.56(15) . 2_557
O6 Ca1 O5 128.98(13) 1_554 2_557
OW1 Ca1 O5 99.15(14) . 2_557
O9 Ca1 O5 80.99(13) 2_557 2_557
O2 Ca1 O8 85.04(13) . 1_655
O6 Ca1 O8 99.15(12) 1_554 1_655
OW1 Ca1 O8 96.74(13) . 1_655
O9 Ca1 O8 53.24(12) 2_557 1_655
O5 Ca1 O8 130.86(12) 2_557 1_655
O2 Ca1 O6 89.26(12) . 2_557
O6 Ca1 O6 77.39(12) 1_554 2_557
OW1 Ca1 O6 88.35(12) . 2_557
O9 Ca1 O6 131.39(12) 2_557 2_557
O5 Ca1 O6 51.80(11) 2_557 2_557
O8 Ca1 O6 173.42(12) 1_655 2_557
O2 Ca1 C27 91.28(14) . 1_655
O6 Ca1 C27 124.92(13) 1_554 1_655
OW1 Ca1 C27 94.42(13) . 1_655
O9 Ca1 C27 26.97(13) 2_557 1_655
O5 Ca1 C27 105.96(14) 2_557 1_655
O8 Ca1 C27 26.34(13) 1_655 1_655
O6 Ca1 C27 157.68(13) 2_557 1_655
O2 Ca1 C18 87.75(14) . 2_557
O6 Ca1 C18 103.33(13) 1_554 2_557
OW1 Ca1 C18 94.11(14) . 2_557
O9 Ca1 C18 106.15(13) 2_557 2_557
O5 Ca1 C18 25.77(13) 2_557 2_557
O8 Ca1 C18 156.21(13) 1_655 2_557
O6 Ca1 C18 26.03(12) 2_557 2_557
C27 Ca1 C18 131.71(14) 1_655 2_557
O2 Ca1 Ca1 88.73(10) . 2_556
O6 Ca1 Ca1 41.55(8) 1_554 2_556
OW1 Ca1 Ca1 83.94(9) . 2_556
O9 Ca1 Ca1 165.11(10) 2_557 2_556
O5 Ca1 Ca1 87.54(10) 2_557 2_556
O8 Ca1 Ca1 140.41(9) 1_655 2_556
O6 Ca1 Ca1 35.84(7) 2_557 2_556
C27 Ca1 Ca1 166.48(11) 1_655 2_556
C18 Ca1 Ca1 61.81(10) 2_557 2_556
C3 O1 C2 118.3(4) . .
C9 O2 Ca1 169.9(3) . .
C12 O4 C11 117.9(4) . .
C18 O5 Ca1 97.8(3) . 2_557
C18 O6 Ca1 168.0(3) . 1_556
C18 O6 Ca1 88.4(3) . 2_557
Ca1 O6 Ca1 102.61(12) 1_556 2_557
C21 O7 C20 118.1(4) . .
C27 O8 Ca1 90.6(3) . 1_455
C27 O9 Ca1 93.9(3) 2_457 2_557
OW7 OW6 OW7 89.3(11) . 2_557
OW6 OW7 OW6 90.7(11) . 2_557
C19 N1 C10 112.6(4) . .
C19 N1 C1 113.3(4) . .
C10 N1 C1 111.8(4) . .
C2 C1 N1 108.0(4) . .
O1 C2 C1 105.0(4) . .
O1 C3 C8 123.9(4) . .
O1 C3 C4 116.0(4) . .
C8 C3 C4 120.1(4) . .
C5 C4 C3 119.5(4) . .
C4 C5 C6 121.1(4) . .
C7 C6 C5 118.6(4) . .
C7 C6 C9 119.1(4) . .
C5 C6 C9 122.1(4) . .
C6 C7 C8 121.3(5) . .
C3 C8 C7 119.3(4) . .
O2 C9 O3 123.4(4) . .
O2 C9 C6 117.8(4) . .
O3 C9 C6 118.7(4) . .
N1 C10 C11 109.8(4) . .
O4 C11 C10 104.3(4) . .
O4 C12 C17 124.0(4) . .
O4 C12 C13 114.6(4) . .
C17 C12 C13 121.4(4) . .
C14 C13 C12 118.4(5) . .
C13 C14 C15 121.6(5) . .
C16 C15 C14 118.1(4) . .
C16 C15 C18 121.1(4) . .
C14 C15 C18 120.7(4) . .
C17 C16 C15 121.4(5) . .
C12 C17 C16 119.1(5) . .
O5 C18 O6 122.0(4) . .
O5 C18 C15 118.4(4) . .
O6 C18 C15 119.5(4) . .
O5 C18 Ca1 56.5(3) . 2_557
O6 C18 Ca1 65.5(3) . 2_557
C15 C18 Ca1 174.2(3) . 2_557
N1 C19 C20 109.7(4) . .
O7 C20 C19 105.3(4) . .
C22 C21 C26 120.8(5) . .
C22 C21 O7 124.1(4) . .
C26 C21 O7 115.1(4) . .
C21 C22 C23 118.6(4) . .
C24 C23 C22 121.6(5) . .
C23 C24 C25 118.4(4) . .
C23 C24 C27 119.7(4) . .
C25 C24 C27 121.9(4) . .
C26 C25 C24 120.5(5) . .
C25 C26 C21 120.0(5) . .
O8 C27 O9 122.0(4) . 2_457
O8 C27 C24 120.5(4) . .
O9 C27 C24 117.5(4) 2_457 .
O8 C27 Ca1 63.1(3) . 1_455
O9 C27 Ca1 59.2(2) 2_457 1_455
C24 C27 Ca1 174.2(3) . 1_455

loop_
_geom_bond_atom_site_label_1
_geom_bond_atom_site_label_2
_geom_bond_distance
_geom_bond_site_symmetry_2
Ca1 O2 2.249(4) .
Ca1 O6 2.307(4) 1_554
Ca1 OW1 2.344(4) .
Ca1 O9 2.406(4) 2_557
Ca1 O5 2.415(4) 2_557
Ca1 O8 2.492(4) 1_655
Ca1 O6 2.613(4) 2_557
Ca1 C27 2.796(5) 1_655
Ca1 C18 2.870(5) 2_557
Ca1 Ca1 3.844(2) 2_556
O1 C3 1.362(5) .
O1 C2 1.434(6) .
O2 C9 1.249(6) .
O3 C9 1.261(6) .
O4 C12 1.380(6) .
O4 C11 1.427(6) .
O5 C18 1.259(6) .
O5 Ca1 2.415(4) 2_557
O6 C18 1.260(6) .
O6 Ca1 2.307(4) 1_556
O6 Ca1 2.613(4) 2_557
O7 C21 1.385(6) .
O7 C20 1.433(6) .
O8 C27 1.240(6) .
O8 Ca1 2.492(4) 1_455
O9 C27 1.271(6) 2_457
O9 Ca1 2.406(4) 2_557
OW6 OW7 1.62(2) .
OW6 OW7 1.63(2) 2_557
OW7 OW6 1.63(2) 2_557
N1 C19 1.498(6) .
N1 C10 1.502(6) .
N1 C1 1.509(6) .
C1 C2 1.502(7) .
C3 C8 1.389(7) .
C3 C4 1.390(7) .
C4 C5 1.379(6) .
C5 C6 1.398(7) .
C6 C7 1.373(7) .
C6 C9 1.512(7) .
C7 C8 1.392(7) .
C10 C11 1.513(7) .
C12 C17 1.381(7) .
C12 C13 1.391(7) .
C13 C14 1.390(7) .
C14 C15 1.398(7) .
C15 C16 1.391(7) .
C15 C18 1.491(7) .
C16 C17 1.390(7) .
C18 Ca1 2.870(5) 2_557
C19 C20 1.504(7) .
C21 C22 1.375(7) .
C21 C26 1.384(7) .
C22 C23 1.400(7) .
C23 C24 1.372(7) .
C24 C25 1.405(7) .
C24 C27 1.511(6) .
C25 C26 1.373(7) .
C27 O9 1.271(6) 2_457
C27 Ca1 2.796(5) 1_455

loop_
_geom_torsion_atom_site_label_1
_geom_torsion_atom_site_label_2
_geom_torsion_atom_site_label_3
_geom_torsion_atom_site_label_4
_geom_torsion
_geom_torsion_site_symmetry_1
_geom_torsion_site_symmetry_4
O6 Ca1 O2 C9 -74(2) 1_554 .
OW1 Ca1 O2 C9 -73(2) . .
O9 Ca1 O2 C9 135(2) 2_557 .
O5 Ca1 O2 C9 55(2) 2_557 .
O8 Ca1 O2 C9 -174(2) 1_655 .
O6 Ca1 O2 C9 3(2) 2_557 .
C27 Ca1 O2 C9 161(2) 1_655 .
C18 Ca1 O2 C9 29(2) 2_557 .
Ca1 Ca1 O2 C9 -33(2) 2_556 .
OW7 OW6 OW7 OW6 0.000(2) 2_557 2_557
C19 N1 C1 C2 147.0(4) . .
C10 N1 C1 C2 -84.4(5) . .
C3 O1 C2 C1 175.6(4) . .
N1 C1 C2 O1 -57.5(5) . .
C2 O1 C3 C8 -11.2(7) . .
C2 O1 C3 C4 169.0(4) . .
O1 C3 C4 C5 -176.7(4) . .
C8 C3 C4 C5 3.4(7) . .
C3 C4 C5 C6 -1.0(7) . .
C4 C5 C6 C7 -2.4(7) . .
C4 C5 C6 C9 172.5(4) . .
C5 C6 C7 C8 3.4(7) . .
C9 C6 C7 C8 -171.6(5) . .
O1 C3 C8 C7 177.7(4) . .
C4 C3 C8 C7 -2.4(7) . .
C6 C7 C8 C3 -1.1(8) . .
Ca1 O2 C9 O3 21(2) . .
Ca1 O2 C9 C6 -163.2(18) . .
C7 C6 C9 O2 -7.8(7) . .
C5 C6 C9 O2 177.4(5) . .
C7 C6 C9 O3 168.5(5) . .
C5 C6 C9 O3 -6.3(7) . .
C19 N1 C10 C11 -84.3(5) . .
C1 N1 C10 C11 146.7(4) . .
C12 O4 C11 C10 174.0(4) . .
N1 C10 C11 O4 -55.6(5) . .
C11 O4 C12 C17 11.5(7) . .
C11 O4 C12 C13 -167.7(4) . .
O4 C12 C13 C14 177.6(4) . .
C17 C12 C13 C14 -1.6(7) . .
C12 C13 C14 C15 1.4(7) . .
C13 C14 C15 C16 0.3(7) . .
C13 C14 C15 C18 -175.7(5) . .
C14 C15 C16 C17 -2.0(7) . .
C18 C15 C16 C17 174.0(4) . .
O4 C12 C17 C16 -179.1(4) . .
C13 C12 C17 C16 0.1(7) . .
C15 C16 C17 C12 1.8(7) . .
Ca1 O5 C18 O6 -0.3(5) 2_557 .
Ca1 O5 C18 C15 176.8(4) 2_557 .
Ca1 O6 C18 O5 -156.7(13) 1_556 .
Ca1 O6 C18 O5 0.3(5) 2_557 .
Ca1 O6 C18 C15 26.2(18) 1_556 .
Ca1 O6 C18 C15 -176.8(4) 2_557 .
Ca1 O6 C18 Ca1 -157.0(15) 1_556 2_557
C16 C15 C18 O5 -166.8(4) . .
C14 C15 C18 O5 9.1(7) . .
C16 C15 C18 O6 10.4(7) . .
C14 C15 C18 O6 -173.7(4) . .
C16 C15 C18 Ca1 -139(3) . 2_557
C14 C15 C18 Ca1 37(3) . 2_557
C10 N1 C19 C20 154.3(4) . .
C1 N1 C19 C20 -77.6(5) . .
C21 O7 C20 C19 161.1(4) . .
N1 C19 C20 O7 -64.4(5) . .
C20 O7 C21 C22 3.7(7) . .
C20 O7 C21 C26 -176.5(4) . .
C26 C21 C22 C23 3.0(7) . .
O7 C21 C22 C23 -177.1(4) . .
C21 C22 C23 C24 0.3(7) . .
C22 C23 C24 C25 -3.0(7) . .
C22 C23 C24 C27 174.8(4) . .
C23 C24 C25 C26 2.4(7) . .
C27 C24 C25 C26 -175.3(5) . .
C24 C25 C26 C21 0.8(8) . .
C22 C21 C26 C25 -3.6(7) . .
O7 C21 C26 C25 176.5(4) . .
Ca1 O8 C27 O9 -5.9(5) 1_455 2_457
Ca1 O8 C27 C24 174.8(4) 1_455 .
C23 C24 C27 O8 -9.0(7) . .
C25 C24 C27 O8 168.7(5) . .
C23 C24 C27 O9 171.7(4) . 2_457
C25 C24 C27 O9 -10.6(7) . 2_457
C23 C24 C27 Ca1 118(3) . 1_455
C25 C24 C27 Ca1 -64(4) . 1_455
